data_4310918
loop_
_publ_author_name
'Philipp K\"olle'
'Richard Dronskowski'

_publ_section_title
;
 Hydrogen Bonding in the Crystal Structures of the Ionic Liquid Compounds
 Butyldimethylimidazolium Hydrogen Sulfate, Chloride, and
 Chloroferrate(II,III)
;
_journal_name_full 'Inorganic Chemistry'
_journal_page_first 2803
_journal_page_last 2809
_journal_paper_doi 10.1021/ic035237l
_journal_volume 43
_journal_year 2004
_chemical_formula_sum 'C9 H17 Cl N2'
_chemical_formula_weight 188.70
_chemical_melting_point 373(1)
_chemical_name_systematic '1-butyl-2,3-dimethylimidazolium chloride'
_space_group_IT_number 14
_symmetry_cell_setting monoclinic
_symmetry_space_group_name_Hall '-P 2yn'
_symmetry_space_group_name_H-M 'P 1 21/n 1'
_atom_sites_solution_hydrogens geom
_atom_sites_solution_primary direct
_atom_sites_solution_secondary difmap
_audit_creation_method SHELXL-97
_cell_angle_alpha 90.00
_cell_angle_beta 90.74(3)
_cell_angle_gamma 90.00
_cell_formula_units_Z 4
_cell_length_a 8.3800(17)
_cell_length_b 11.710(2)
_cell_length_c 10.760(2)
_cell_measurement_temperature 293(2)
_cell_volume 1055.8(3)
_computing_structure_refinement 'SHELXL-97 (Sheldrick, 1997)'
_computing_structure_solution 'SHELXS-97 (Sheldrick, 1990)'
_diffrn_ambient_temperature 293(2)
_diffrn_measured_fraction_theta_full 0.995
_diffrn_measured_fraction_theta_max 0.995
_diffrn_radiation_monochromator graphite
_diffrn_radiation_source 'fine-focus sealed tube'
_diffrn_radiation_type MoK\a
_diffrn_radiation_wavelength 0.71073
_diffrn_reflns_av_R_equivalents 0.0609
_diffrn_reflns_av_sigmaI/netI 0.0798
_diffrn_reflns_limit_h_max 11
_diffrn_reflns_limit_h_min -10
_diffrn_reflns_limit_k_max 15
_diffrn_reflns_limit_k_min -11
_diffrn_reflns_limit_l_max 14
_diffrn_reflns_limit_l_min -14
_diffrn_reflns_number 7441
_diffrn_reflns_theta_full 28.32
_diffrn_reflns_theta_max 28.32
_diffrn_reflns_theta_min 2.57
_exptl_absorpt_coefficient_mu 0.315
_exptl_crystal_density_diffrn 1.187
_exptl_crystal_density_method 'not measured'
_exptl_crystal_F_000 408
_refine_diff_density_max 0.235
_refine_diff_density_min -0.223
_refine_diff_density_rms 0.053
_refine_ls_extinction_method none
_refine_ls_goodness_of_fit_ref 1.011
_refine_ls_hydrogen_treatment mixed
_refine_ls_matrix_type full
_refine_ls_number_parameters 109
_refine_ls_number_reflns 2614
_refine_ls_number_restraints 0
_refine_ls_restrained_S_all 1.011
_refine_ls_R_factor_all 0.1200
_refine_ls_R_factor_gt 0.0641
_refine_ls_shift/su_max 0.000
_refine_ls_shift/su_mean 0.000
_refine_ls_structure_factor_coef Fsqd
_refine_ls_weighting_details 'calc w=1/[\s^2^(Fo^2^)+(0.0661P)^2^+0.0000P] where P=(Fo^2^+2Fc^2^)/3'
_refine_ls_weighting_scheme calc
_refine_ls_wR_factor_gt 0.1352
_refine_ls_wR_factor_ref 0.1570
_reflns_number_gt 1497
_reflns_number_total 2614
_reflns_threshold_expression >2sigma(I)
_cod_data_source_file ic035237lsi20031027_082338.cif
_cod_data_source_block bdmimcl_213
_cod_original_cell_volume 1055.8(4)
_cod_database_code 4310918

loop_
_symmetry_equiv_pos_as_xyz
'x, y, z'
'-x+1/2, y+1/2, -z+1/2'
'-x, -y, -z'
'x-1/2, -y-1/2, z-1/2'

loop_
_atom_site_label
_atom_site_type_symbol
_atom_site_fract_x
_atom_site_fract_y
_atom_site_fract_z
_atom_site_U_iso_or_equiv
_atom_site_adp_type
_atom_site_occupancy
_atom_site_symmetry_multiplicity
_atom_site_calc_flag
_atom_site_refinement_flags
_atom_site_disorder_assembly
_atom_site_disorder_group
Cl Cl 0.06237(9) 0.21112(7) 0.77204(7) 0.0515(3) Uani 1 1 d . . .
C5 C -0.3602(3) -0.0696(2) 0.8863(3) 0.0397(7) Uani 1 1 d . . .
H5 H -0.3988 -0.1337 0.8447 0.060 Uiso 1 1 calc R . .
C2 C -0.3135(3) 0.1106(2) 0.9362(2) 0.0346(6) Uani 1 1 d . . .
N1 N -0.3898(3) 0.0431(2) 0.8550(2) 0.0368(6) Uani 1 1 d . . .
N3 N -0.2373(2) 0.04361(19) 1.01797(19) 0.0338(5) Uani 1 1 d . . .
C4 C -0.2655(3) -0.0692(2) 0.9877(3) 0.0377(6) Uani 1 1 d . . .
H4 H -0.2263 -0.1329 1.0297 0.045 Uiso 1 1 calc R . .
C6 C -0.1400(3) 0.0844(3) 1.1233(3) 0.0455(8) Uani 1 1 d . . .
H6A H -0.0976 0.0202 1.1683 0.055 Uiso 1 1 calc R . .
H6B H -0.2050 0.1294 1.1774 0.055 Uiso 1 1 calc R . .
H6C H -0.0538 0.1302 1.0931 0.055 Uiso 1 1 calc R . .
C7 C -0.3116(4) 0.2375(2) 0.9377(3) 0.0492(8) Uani 1 1 d . . .
H7A H -0.2472 0.2637 1.0064 0.059 Uiso 0.50 1 calc PR . .
H7B H -0.4186 0.2655 0.9462 0.059 Uiso 0.50 1 calc PR . .
H7C H -0.2679 0.2652 0.8614 0.059 Uiso 0.50 1 calc PR . .
H7D H -0.3752 0.2660 0.8696 0.059 Uiso 0.50 1 calc PR . .
H7E H -0.2039 0.2641 0.9298 0.059 Uiso 0.50 1 calc PR . .
H7F H -0.3546 0.2644 1.0146 0.059 Uiso 0.50 1 calc PR . .
C10 C -0.2849(4) 0.0323(3) 0.5818(3) 0.0445(7) Uani 1 1 d . . .
H10A H -0.2124 0.0005 0.6436 0.053 Uiso 1 1 calc R . .
H10B H -0.3541 -0.0287 0.5525 0.053 Uiso 1 1 calc R . .
C9 C -0.3854(3) 0.1242(3) 0.6415(2) 0.0425(7) Uani 1 1 d . . .
H9A H -0.4551 0.1575 0.5786 0.051 Uiso 1 1 calc R . .
H9B H -0.3155 0.1841 0.6724 0.051 Uiso 1 1 calc R . .
C8 C -0.4869(4) 0.0812(3) 0.7483(3) 0.0489(8) Uani 1 1 d . . .
H8A H -0.5575 0.1419 0.7747 0.059 Uiso 1 1 calc R . .
H8B H -0.5525 0.0182 0.7191 0.059 Uiso 1 1 calc R . .
C11 C -0.1901(4) 0.0775(3) 0.4745(3) 0.0636(10) Uani 1 1 d . . .
H11A H -0.1285 0.0168 0.4393 0.076 Uiso 1 1 calc R . .
H11B H -0.1198 0.1368 0.5035 0.076 Uiso 1 1 calc R . .
H11C H -0.2616 0.1079 0.4124 0.076 Uiso 1 1 calc R . .

loop_
_atom_site_aniso_label
_atom_site_aniso_U_11
_atom_site_aniso_U_22
_atom_site_aniso_U_33
_atom_site_aniso_U_23
_atom_site_aniso_U_13
_atom_site_aniso_U_12
Cl 0.0556(5) 0.0480(5) 0.0505(5) 0.0114(4) -0.0072(3) 0.0044(4)
C5 0.0447(16) 0.0350(16) 0.0396(16) -0.0030(13) 0.0065(13) -0.0060(13)
C2 0.0349(14) 0.0338(15) 0.0352(14) -0.0013(13) 0.0070(12) 0.0018(12)
N1 0.0360(12) 0.0393(14) 0.0350(12) 0.0019(11) 0.0017(10) -0.0002(10)
N3 0.0345(11) 0.0329(13) 0.0340(12) -0.0001(10) 0.0046(10) -0.0033(10)
C4 0.0419(15) 0.0309(15) 0.0406(15) 0.0031(12) 0.0084(13) -0.0022(12)
C6 0.0426(16) 0.0476(19) 0.0462(17) -0.0063(14) -0.0040(14) -0.0039(14)
C7 0.064(2) 0.0338(17) 0.0500(17) -0.0018(14) 0.0081(15) 0.0061(15)
C10 0.0495(17) 0.0433(18) 0.0406(16) -0.0006(14) -0.0027(13) 0.0050(14)
C9 0.0510(17) 0.0375(16) 0.0388(16) 0.0037(13) -0.0064(13) 0.0045(14)
C8 0.0409(16) 0.061(2) 0.0447(17) 0.0010(15) -0.0038(13) 0.0074(15)
C11 0.067(2) 0.080(3) 0.0444(19) 0.0068(18) 0.0029(17) 0.0121(19)

loop_
_atom_type_symbol
_atom_type_description
_atom_type_scat_dispersion_real
_atom_type_scat_dispersion_imag
_atom_type_scat_source
C C 0.0033 0.0016 'International Tables Vol C Tables 4.2.6.8 and 6.1.1.4'
N N 0.0061 0.0033 'International Tables Vol C Tables 4.2.6.8 and 6.1.1.4'
Cl Cl 0.1484 0.1585 'International Tables Vol C Tables 4.2.6.8 and 6.1.1.4'
H H 0.0000 0.0000 'International Tables Vol C Tables 4.2.6.8 and 6.1.1.4'

loop_
_geom_angle_atom_site_label_1
_geom_angle_atom_site_label_2
_geom_angle_atom_site_label_3
_geom_angle
_geom_angle_site_symmetry_1
_geom_angle_site_symmetry_3
_geom_angle_publ_flag
H5 Cl H4 152.5 2_456 3_557 ?
H5 Cl C4 160.2 2_456 3_557 ?
H4 Cl C4 8.4 3_557 3_557 ?
H5 Cl C5 3.2 2_456 2_456 ?
H4 Cl C5 151.1 3_557 2_456 ?
C4 Cl C5 159.20(7) 3_557 2_456 ?
C4 C5 N1 107.3(2) . . ?
N3 C2 N1 107.7(2) . . ?
N3 C2 C7 125.1(2) . . ?
N1 C2 C7 127.2(3) . . ?
C2 N1 C5 108.8(2) . . ?
C2 N1 C8 126.0(3) . . ?
C5 N1 C8 125.2(2) . . ?
C2 N3 C4 109.2(2) . . ?
C2 N3 C6 125.0(2) . . ?
C4 N3 C6 125.8(2) . . ?
C5 C4 N3 107.0(2) . . ?
C11 C10 C9 112.1(3) . . ?
C10 C9 C8 113.8(2) . . ?
N1 C8 C9 112.4(2) . . ?

loop_
_geom_bond_atom_site_label_1
_geom_bond_atom_site_label_2
_geom_bond_distance
_geom_bond_site_symmetry_2
_geom_bond_publ_flag
Cl H5 2.5909 2_456 ?
Cl H4 2.6830 3_557 ?
Cl C4 3.497(3) 3_557 ?
Cl C5 3.506(3) 2_456 ?
C5 C4 1.341(4) . ?
C5 N1 1.384(4) . ?
C2 N3 1.335(3) . ?
C2 N1 1.335(3) . ?
C2 C7 1.486(4) . ?
N1 C8 1.469(4) . ?
N3 C4 1.381(3) . ?
N3 C6 1.467(3) . ?
C10 C11 1.506(4) . ?
C10 C9 1.515(4) . ?
C9 C8 1.523(4) . ?
